data_2210174
loop_
_publ_author_name
'D. Gayathri'
'D. Velmurugan'
'K. Ravikumar'
'E. Poonguzhali'
'H. Surya Prakash Rao'

_publ_section_title
;
 2,6-Diphenyl-1-propylpiperidine
;
_journal_coeditor_code CI2147
_journal_issue 9
_journal_name_full 'Acta Crystallographica Section E'
_journal_page_first o4169
_journal_page_last o4171
_journal_paper_doi 10.1107/S1600536806033897
_journal_volume 62
_journal_year 2006
_chemical_formula_iupac 'C20 H25 N'
_chemical_formula_moiety 'C20 H25 N'
_chemical_formula_sum 'C20 H25 N'
_chemical_formula_weight 279.41
_chemical_name_systematic
;
2,6-Diphenyl-1-propylpiperidine
;
_space_group_IT_number 11
_symmetry_cell_setting monoclinic
_symmetry_space_group_name_Hall '-P 2yb'
_symmetry_space_group_name_H-M 'P 1 21/m 1'
_atom_sites_solution_hydrogens geom
_atom_sites_solution_primary direct
_atom_sites_solution_secondary difmap
_audit_creation_method SHELXL-97
_cell_angle_alpha 90.00
_cell_angle_beta 99.1050(10)
_cell_angle_gamma 90.00
_cell_formula_units_Z 2
_cell_length_a 5.6325(4)
_cell_length_b 13.8274(11)
_cell_length_c 10.7341(8)
_cell_measurement_reflns_used 1006
_cell_measurement_temperature 293(2)
_cell_measurement_theta_max 25.00
_cell_measurement_theta_min 1.92
_cell_volume 825.47(11)
_computing_cell_refinement 'SAINT (Bruker, 2001)'
_computing_data_collection 'SMART (Bruker, 2001)'
_computing_data_reduction SAINT
_computing_molecular_graphics 'PLATON (Spek, 2003)'
_computing_publication_material 'SHELXL97 and PARST (Nardelli, 1995)'
_computing_structure_refinement 'SHELXL97 (Sheldrick, 1997)'
_computing_structure_solution 'SHELXS97 (Sheldrick, 1997)'
_diffrn_ambient_temperature 293(2)
_diffrn_measured_fraction_theta_full 1.000
_diffrn_measured_fraction_theta_max 0.978
_diffrn_measurement_device 'Bruker SMART APEX CCD area-detector'
_diffrn_measurement_method \w
_diffrn_radiation_monochromator graphite
_diffrn_radiation_source 'fine-focus sealed tube'
_diffrn_radiation_type MoK\a
_diffrn_radiation_wavelength 0.71073
_diffrn_reflns_av_R_equivalents 0.0178
_diffrn_reflns_av_sigmaI/netI 0.0151
_diffrn_reflns_limit_h_max 7
_diffrn_reflns_limit_h_min -7
_diffrn_reflns_limit_k_max 18
_diffrn_reflns_limit_k_min -17
_diffrn_reflns_limit_l_max 14
_diffrn_reflns_limit_l_min -13
_diffrn_reflns_number 9508
_diffrn_reflns_theta_full 25.00
_diffrn_reflns_theta_max 27.97
_diffrn_reflns_theta_min 1.92
_diffrn_standards_number 0
_exptl_absorpt_coefficient_mu 0.064
_exptl_absorpt_correction_type none
_exptl_crystal_colour colourless
_exptl_crystal_density_diffrn 1.124
_exptl_crystal_density_method 'not measured'
_exptl_crystal_description Block
_exptl_crystal_F_000 304
_exptl_crystal_size_max 0.25
_exptl_crystal_size_mid 0.22
_exptl_crystal_size_min 0.21
_refine_diff_density_max 0.271
_refine_diff_density_min -0.213
_refine_ls_extinction_method none
_refine_ls_goodness_of_fit_ref 1.000
_refine_ls_hydrogen_treatment mixed
_refine_ls_matrix_type full
_refine_ls_number_parameters 110
_refine_ls_number_reflns 2026
_refine_ls_number_restraints 0
_refine_ls_restrained_S_all 1.000
_refine_ls_R_factor_all 0.0581
_refine_ls_R_factor_gt 0.0529
_refine_ls_shift/su_max 0.001
_refine_ls_shift/su_mean 0.000
_refine_ls_structure_factor_coef Fsqd
_refine_ls_weighting_details 'calc w=1/[\s^2^(Fo^2^)+(0.1072P)^2^+0.1196P] where P=(Fo^2^+2Fc^2^)/3'
_refine_ls_weighting_scheme calc
_refine_ls_wR_factor_gt 0.1610
_refine_ls_wR_factor_ref 0.1686
_reflns_number_gt 1748
_reflns_number_total 2026
_reflns_threshold_expression I>2\s(I)
_cod_data_source_file ci2147.cif
_cod_data_source_block I
_cod_depositor_comments
;
The following automatic conversions were performed:
'_symmetry_cell_setting' value 'Monoclinic' changed to 'monoclinic'
according to '/home/saulius/struct/CIF-dictionaries/cif_core.dic'
dictionary named 'cif_core.dic' version 2.4.1 from 2010-06-29.

Automatic conversion script
Id: cif_fix_enum 1527 2010-12-29 10:47:43Z saulius 

The following automatic conversions were performed:

'_symmetry_cell_setting' value 'Monoclinic' changed to 'monoclinic'
according to /home/saulius/struct/CIF-dictionaries/cif_core.dic
dictionary named 'cif_core.dic' version 2.4.1 from 2010-06-29.

Automatic conversion script
Id: cif_fix_values 1715 2011-07-08 13:25:40Z adriana 
;
_cod_original_sg_symbol_H-M 'P 21/m'
_cod_database_code 2210174
_cod_database_fobs_code 2210174

loop_
_symmetry_equiv_pos_as_xyz
'x, y, z'
'-x, y+1/2, -z'
'-x, -y, -z'
'x, -y-1/2, z'

loop_
_atom_site_type_symbol
_atom_site_label
_atom_site_fract_x
_atom_site_fract_y
_atom_site_fract_z
_atom_site_U_iso_or_equiv
_atom_site_adp_type
_atom_site_calc_flag
_atom_site_refinement_flags
_atom_site_occupancy
C C1 0.2735(2) 0.33843(8) 0.09855(10) 0.0431(3) Uani d . 1
H H1 0.1098 0.3401 0.0513 0.052 Uiso calc R 1
C C2 0.4492(2) 0.33920(9) 0.00404(12) 0.0534(3) Uani d . 1
H H2A 0.4213 0.3964 -0.0486 0.064 Uiso calc R 1
H H2B 0.6124 0.3423 0.0492 0.064 Uiso calc R 1
C C3 0.4215(4) 0.2500 -0.07855(17) 0.0610(5) Uani d S 1
H H3A 0.5426 0.2500 -0.1335 0.073 Uiso calc SR 1
H H3B 0.2644 0.2500 -0.1308 0.073 Uiso calc SR 1
C C4 0.3098(2) 0.42756(8) 0.18084(10) 0.0435(3) Uani d . 1
C C5 0.1344(2) 0.49791(10) 0.17489(12) 0.0545(3) Uani d . 1
H H5 -0.0098 0.4899 0.1203 0.065 Uiso calc R 1
C C6 0.1702(3) 0.57984(11) 0.24880(15) 0.0684(4) Uani d . 1
H H6 0.0501 0.6265 0.2435 0.082 Uiso calc R 1
C C7 0.3802(3) 0.59287(11) 0.32951(14) 0.0691(4) Uani d . 1
H H7 0.4035 0.6482 0.3792 0.083 Uiso calc R 1
C C8 0.5580(3) 0.52358(12) 0.33705(14) 0.0659(4) Uani d . 1
H H8 0.7018 0.5321 0.3918 0.079 Uiso calc R 1
C C9 0.5222(2) 0.44161(10) 0.26319(12) 0.0549(3) Uani d . 1
H H9 0.6427 0.3951 0.2688 0.066 Uiso calc R 1
C C10 0.1210(3) 0.2500 0.26384(15) 0.0460(4) Uani d S 1
H H10A 0.0193 0.1934 0.2469 0.055 Uiso calc PR 0.50
H H10B 0.0193 0.3066 0.2469 0.055 Uiso calc PR 0.50
C C11 0.2280(5) 0.2500 0.39956(19) 0.0889(9) Uani d S 1
H H11A 0.3294 0.3067 0.4169 0.107 Uiso calc PR 0.50
H H11B 0.3294 0.1933 0.4169 0.107 Uiso calc PR 0.50
C C12 0.0442(6) 0.2500 0.4867(3) 0.0857(8) Uani d S 1
H H12A 0.115(7) 0.2500 0.578(4) 0.123(11) Uiso d S 1
H H12B -0.060(5) 0.306(2) 0.467(3) 0.144(10) Uiso d . 1
N N1 0.2989(2) 0.2500 0.17627(12) 0.0406(3) Uani d S 1

loop_
_atom_site_aniso_label
_atom_site_aniso_U_11
_atom_site_aniso_U_22
_atom_site_aniso_U_33
_atom_site_aniso_U_12
_atom_site_aniso_U_13
_atom_site_aniso_U_23
C1 0.0452(6) 0.0404(6) 0.0444(6) 0.0010(4) 0.0093(4) 0.0019(4)
C2 0.0673(8) 0.0464(7) 0.0509(6) -0.0018(5) 0.0235(6) 0.0034(5)
C3 0.0871(13) 0.0530(10) 0.0484(9) 0.000 0.0282(9) 0.000
C4 0.0485(6) 0.0394(6) 0.0445(6) 0.0003(4) 0.0137(4) 0.0037(4)
C5 0.0578(7) 0.0519(7) 0.0551(7) 0.0101(5) 0.0127(5) 0.0016(5)
C6 0.0861(10) 0.0514(8) 0.0708(9) 0.0179(7) 0.0223(8) -0.0026(6)
C7 0.0978(11) 0.0488(8) 0.0644(8) -0.0072(7) 0.0246(8) -0.0123(6)
C8 0.0689(9) 0.0651(9) 0.0627(8) -0.0141(7) 0.0069(6) -0.0088(6)
C9 0.0510(6) 0.0518(7) 0.0618(7) 0.0007(5) 0.0082(5) -0.0022(5)
C10 0.0428(8) 0.0476(8) 0.0497(8) 0.000 0.0141(6) 0.000
C11 0.0739(14) 0.148(3) 0.0482(11) 0.000 0.0198(10) 0.000
C12 0.0986(19) 0.106(2) 0.0611(14) 0.000 0.0397(13) 0.000
N1 0.0431(7) 0.0384(7) 0.0424(7) 0.000 0.0129(5) 0.000

loop_
_atom_type_symbol
_atom_type_description
_atom_type_scat_dispersion_real
_atom_type_scat_dispersion_imag
_atom_type_scat_source
C C 0.0033 0.0016 'International Tables Vol C Tables 4.2.6.8 and 6.1.1.4'
H H 0.0000 0.0000 'International Tables Vol C Tables 4.2.6.8 and 6.1.1.4'
N N 0.0061 0.0033 'International Tables Vol C Tables 4.2.6.8 and 6.1.1.4'

loop_
_geom_angle_atom_site_label_1
_geom_angle_atom_site_label_2
_geom_angle_atom_site_label_3
_geom_angle_site_symmetry_1
_geom_angle_site_symmetry_3
_geom_angle
_geom_angle_publ_flag
N1 C1 C4 . . 110.71(9) ?
N1 C1 C2 . . 111.54(9) ?
C4 C1 C2 . . 109.94(9) ?
N1 C1 H1 . . 108.2 ?
C4 C1 H1 . . 108.2 ?
C2 C1 H1 . . 108.2 ?
C3 C2 C1 . . 111.49(11) ?
C3 C2 H2A . . 109.3 ?
C1 C2 H2A . . 109.3 ?
C3 C2 H2B . . 109.3 ?
C1 C2 H2B . . 109.3 ?
H2A C2 H2B . . 108.0 ?
C2 C3 C2 . 4_565 109.27(14) ?
C2 C3 H3A . . 109.8 ?
C2 C3 H3A 4_565 . 109.8 ?
C2 C3 H3B . . 109.8 ?
C2 C3 H3B 4_565 . 109.8 ?
H3A C3 H3B . . 108.3 ?
C9 C4 C5 . . 118.07(11) ?
C9 C4 C1 . . 120.73(10) ?
C5 C4 C1 . . 121.19(11) ?
C6 C5 C4 . . 120.91(13) ?
C6 C5 H5 . . 119.5 ?
C4 C5 H5 . . 119.5 ?
C7 C6 C5 . . 120.47(13) ?
C7 C6 H6 . . 119.8 ?
C5 C6 H6 . . 119.8 ?
C6 C7 C8 . . 119.64(13) ?
C6 C7 H7 . . 120.2 ?
C8 C7 H7 . . 120.2 ?
C9 C8 C7 . . 119.90(13) ?
C9 C8 H8 . . 120.1 ?
C7 C8 H8 . . 120.1 ?
C8 C9 C4 . . 121.01(12) ?
C8 C9 H9 . . 119.5 ?
C4 C9 H9 . . 119.5 ?
N1 C10 C11 . . 114.38(15) ?
N1 C10 H10A . . 108.7 ?
C11 C10 H10A . . 108.7 ?
N1 C10 H10B . . 108.7 ?
C11 C10 H10B . . 108.7 ?
H10A C10 H10B . . 107.6 ?
C10 C11 C12 . . 113.5(2) ?
C10 C11 H11A . . 108.9 ?
C12 C11 H11A . . 108.9 ?
C10 C11 H11B . . 108.9 ?
C12 C11 H11B . . 108.9 ?
H11A C11 H11B . . 107.7 ?
C11 C12 H12A . . 114(2) ?
C11 C12 H12B . . 108.5(18) ?
H12A C12 H12B . . 111(2) ?
C1 N1 C1 4_565 . 112.10(10) y
C1 N1 C10 4_565 . 110.20(10) y
C1 N1 C10 . . 110.20(10) y

loop_
_geom_bond_atom_site_label_1
_geom_bond_atom_site_label_2
_geom_bond_site_symmetry_2
_geom_bond_distance
_geom_bond_publ_flag
C1 N1 . 1.4740(10) y
C1 C4 . 1.511(2) y
C1 C2 . 1.525(2) y
C1 H1 . 0.98 ?
C2 C3 . 1.513(2) y
C2 H2A . 0.97 ?
C2 H2B . 0.97 ?
C3 C2 4_565 1.513(2) ?
C3 H3A . 0.97 ?
C3 H3B . 0.97 ?
C4 C9 . 1.384(2) y
C4 C5 . 1.381(2) y
C5 C6 . 1.379(2) y
C5 H5 . 0.93 ?
C6 C7 . 1.363(2) y
C6 H6 . 0.93 ?
C7 C8 . 1.379(2) y
C7 H7 . 0.93 ?
C8 C9 . 1.380(2) y
C8 H8 . 0.93 ?
C9 H9 . 0.93 ?
C10 N1 . 1.478(2) y
C10 C11 . 1.486(3) y
C10 H10A . 0.97 ?
C10 H10B . 0.97 ?
C11 C12 . 1.502(3) y
C11 H11A . 0.97 ?
C11 H11B . 0.97 ?
C12 H12A . 1.00(4) ?
C12 H12B . 0.97(3) ?
N1 C1 4_565 1.4743(12) ?

loop_
_geom_hbond_atom_site_label_D
_geom_hbond_atom_site_label_H
_geom_hbond_atom_site_label_A
_geom_hbond_site_symmetry_A
_geom_hbond_distance_DH
_geom_hbond_distance_HA
_geom_hbond_distance_DA
_geom_hbond_angle_DHA
C2 H2A Cg1 3_665 0.97 3.04 3.8000(10) 136

loop_
_geom_torsion_atom_site_label_1
_geom_torsion_atom_site_label_2
_geom_torsion_atom_site_label_3
_geom_torsion_atom_site_label_4
_geom_torsion_site_symmetry_4
_geom_torsion
_geom_torsion_publ_flag
N1 C1 C2 C3 . 55.73(15) ?
C4 C1 C2 C3 . 178.93(11) ?
C1 C2 C3 C2 4_565 -55.4(2) ?
N1 C1 C4 C9 . 58.30(10) y
C2 C1 C4 C9 . -65.37(14) ?
N1 C1 C4 C5 . -122.68(12) ?
C2 C1 C4 C5 . 113.64(12) ?
C9 C4 C5 C6 . 0.08(19) ?
C1 C4 C5 C6 . -178.95(11) ?
C4 C5 C6 C7 . -0.1(2) ?
C5 C6 C7 C8 . 0.1(2) ?
C6 C7 C8 C9 . -0.1(2) ?
C7 C8 C9 C4 . 0.1(2) ?
C5 C4 C9 C8 . -0.12(19) ?
C1 C4 C9 C8 . 178.92(12) ?
N1 C10 C11 C12 . 180.0 ?
C4 C1 N1 C1 4_565 -177.86(7) ?
C2 C1 N1 C1 4_565 -55.10(15) ?
C4 C1 N1 C10 . 59.09(12) ?
C2 C1 N1 C10 . -178.15(10) ?
C11 C10 N1 C1 4_565 117.93(8) ?
C11 C10 N1 C1 . -117.93(8) ?
